data_4501454
loop_
_publ_author_name
'Venkatasubbaiah, Krishnan'
'Zhu, Xunjin'
'Kays, Elizabeth'
'Hardcastle, Kenneth I.'
'Jones, Christopher W.'

_publ_section_title
;
 Co(III)-Porphyrin-Mediated Highly Regioselective Ring-Opening of Terminal
 Epoxides with Alcohols and Phenols
;
_journal_name_full 'ACS Catalysis'
_journal_page_first 489
_journal_paper_doi 10.1021/cs200114x
_journal_year 2011
_chemical_formula_sum 'C53.33 H52 Co F6 N4 O6.67 S2.67 Sb'
_chemical_formula_weight 1235.83
_chemical_name_systematic
; 
 ? 
;
_space_group_IT_number 2
_symmetry_cell_setting triclinic
_symmetry_space_group_name_Hall '-P 1'
_symmetry_space_group_name_H-M 'P -1'
_atom_sites_solution_hydrogens geom
_atom_sites_solution_primary direct
_atom_sites_solution_secondary difmap
_audit_creation_method SHELXL-97
_cell_angle_alpha 87.054(2)
_cell_angle_beta 88.060(2)
_cell_angle_gamma 62.315(2)
_cell_formula_units_Z 3
_cell_length_a 15.694(2)
_cell_length_b 16.579(2)
_cell_length_c 17.451(2)
_cell_measurement_reflns_used 7677
_cell_measurement_temperature 173(2)
_cell_measurement_theta_max 23.45
_cell_measurement_theta_min 2.60
_cell_volume 4015.2(8)
_computing_cell_refinement 'Bruker SMART'
_computing_data_collection 'Bruker SMART'
_computing_data_reduction 'Bruker SAINT'
_computing_molecular_graphics 'Bruker SHELXTL'
_computing_publication_material 'Bruker SHELXTL'
_computing_structure_refinement 'SHELXL-97 (Sheldrick, 1997)'
_computing_structure_solution 'SHELXS-97 (Sheldrick, 1990)'
_diffrn_ambient_temperature 173(2)
_diffrn_measured_fraction_theta_full 0.990
_diffrn_measured_fraction_theta_max 0.990
_diffrn_measurement_device_type 'CCD area detector'
_diffrn_measurement_method 'phi and omega scans'
_diffrn_radiation_monochromator graphite
_diffrn_radiation_source 'fine-focus sealed tube'
_diffrn_radiation_type MoK\a
_diffrn_radiation_wavelength 0.71073
_diffrn_reflns_av_R_equivalents 0.0820
_diffrn_reflns_av_sigmaI/netI 0.0993
_diffrn_reflns_limit_h_max 22
_diffrn_reflns_limit_h_min -22
_diffrn_reflns_limit_k_max 23
_diffrn_reflns_limit_k_min -23
_diffrn_reflns_limit_l_max 24
_diffrn_reflns_limit_l_min -24
_diffrn_reflns_number 81840
_diffrn_reflns_theta_full 30.56
_diffrn_reflns_theta_max 30.56
_diffrn_reflns_theta_min 1.78
_exptl_absorpt_coefficient_mu 0.994
_exptl_absorpt_correction_T_max 0.9159
_exptl_absorpt_correction_T_min 0.8493
_exptl_absorpt_correction_type multi-scan
_exptl_absorpt_process_details SADABS
_exptl_crystal_colour red
_exptl_crystal_density_diffrn 1.533
_exptl_crystal_density_method 'not measured'
_exptl_crystal_description block
_exptl_crystal_F_000 1884
_exptl_crystal_size_max 0.17
_exptl_crystal_size_mid 0.15
_exptl_crystal_size_min 0.09
_refine_diff_density_max 3.239
_refine_diff_density_min -1.240
_refine_diff_density_rms 0.134
_refine_ls_extinction_method none
_refine_ls_goodness_of_fit_ref 1.021
_refine_ls_hydrogen_treatment constr
_refine_ls_matrix_type full
_refine_ls_number_parameters 1060
_refine_ls_number_reflns 24377
_refine_ls_number_restraints 15
_refine_ls_restrained_S_all 1.022
_refine_ls_R_factor_all 0.1526
_refine_ls_R_factor_gt 0.0794
_refine_ls_shift/su_max 0.006
_refine_ls_shift/su_mean 0.000
_refine_ls_structure_factor_coef Fsqd
_refine_ls_weighting_details 'calc w=1/[\s^2^(Fo^2^)+(0.1400P)^2^+1.5000P] where P=(Fo^2^+2Fc^2^)/3'
_refine_ls_weighting_scheme calc
_refine_ls_wR_factor_gt 0.2154
_refine_ls_wR_factor_ref 0.2639
_reflns_number_gt 12678
_reflns_number_total 24377
_reflns_threshold_expression >2sigma(I)
_cod_data_source_file cs200114x_si_002.cif
_cod_data_source_block kvs
_cod_depositor_comments
;
The following automatic conversions were performed:

'_symmetry_cell_setting' value 'Triclinic' changed to 'triclinic'
according to /home/saulius/struct/CIF-dictionaries/cif_core.dic
dictionary named 'cif_core.dic' version 2.4.1 from 2010-06-29.

Automatic conversion script
Id: cif_fix_values 1715 2011-07-08 13:25:40Z adriana 
;
_cod_original_cell_volume 4015.4(9)
_cod_original_sg_symbol_H-M P-1
_cod_database_code 4501454

loop_
_symmetry_equiv_pos_as_xyz
'x, y, z'
'-x, -y, -z'

loop_
_atom_site_label
_atom_site_type_symbol
_atom_site_fract_x
_atom_site_fract_y
_atom_site_fract_z
_atom_site_U_iso_or_equiv
_atom_site_adp_type
_atom_site_occupancy
_atom_site_symmetry_multiplicity
_atom_site_calc_flag
_atom_site_refinement_flags
_atom_site_disorder_assembly
_atom_site_disorder_group
C1 C 0.4504(3) 0.5567(3) 0.1763(2) 0.0263(9) Uani 1 1 d . . .
C2 C 0.3583(3) 0.6114(3) 0.1420(3) 0.0318(10) Uani 1 1 d . . .
H2A H 0.3463 0.6471 0.0955 0.038 Uiso 1 1 calc R . .
C3 C 0.2914(3) 0.6030(3) 0.1882(3) 0.0310(10) Uani 1 1 d . . .
H3A H 0.2237 0.6336 0.1814 0.037 Uiso 1 1 calc R . .
C4 C 0.3426(3) 0.5388(3) 0.2494(2) 0.0249(8) Uani 1 1 d . . .
C5 C 0.3002(3) 0.5023(3) 0.3029(2) 0.0264(9) Uani 1 1 d . . .
C6 C 0.3545(3) 0.4205(3) 0.3437(2) 0.0243(8) Uani 1 1 d . . .
C7 C 0.3174(3) 0.3646(3) 0.3836(2) 0.0292(9) Uani 1 1 d . . .
H7A H 0.2519 0.3825 0.3964 0.035 Uiso 1 1 calc R . .
C8 C 0.3926(3) 0.2827(3) 0.3994(2) 0.0287(9) Uani 1 1 d . . .
H8A H 0.3897 0.2308 0.4226 0.034 Uiso 1 1 calc R . .
C9 C 0.4785(3) 0.2883(3) 0.3746(2) 0.0236(8) Uani 1 1 d . . .
C10 C 0.5715(3) 0.2203(3) 0.3896(2) 0.0233(8) Uani 1 1 d . . .
C11 C 0.6498(3) 0.2390(3) 0.3871(2) 0.0236(8) Uani 1 1 d . . .
C12 C 0.7438(3) 0.1797(3) 0.4181(3) 0.0296(9) Uani 1 1 d . . .
H12A H 0.7661 0.1187 0.4374 0.036 Uiso 1 1 calc R . .
C13 C 0.7944(3) 0.2281(3) 0.4146(3) 0.0307(9) Uani 1 1 d . . .
H13A H 0.8572 0.2084 0.4338 0.037 Uiso 1 1 calc R . .
C14 C 0.7349(3) 0.3146(3) 0.3764(2) 0.0257(9) Uani 1 1 d . . .
C15 C 0.7671(3) 0.3772(3) 0.3503(2) 0.0280(9) Uani 1 1 d . . .
C16 C 0.7178(3) 0.4438(3) 0.2926(3) 0.0321(10) Uani 1 1 d . . .
C17 C 0.7561(4) 0.4963(4) 0.2503(3) 0.0410(12) Uani 1 1 d . . .
H17A H 0.8124 0.5008 0.2620 0.049 Uiso 1 1 calc R . .
C18 C 0.6964(4) 0.5384(4) 0.1903(3) 0.0443(13) Uani 1 1 d . . .
H18A H 0.7058 0.5744 0.1501 0.053 Uiso 1 1 calc R . .
C19 C 0.6167(3) 0.5188(3) 0.1986(3) 0.0297(9) Uani 1 1 d . . .
C20 C 0.5355(3) 0.5580(3) 0.1535(3) 0.0285(9) Uani 1 1 d . . .
C21 C 0.1923(3) 0.5489(3) 0.3061(2) 0.0271(9) Uani 1 1 d . . .
C22 C 0.1433(3) 0.6396(3) 0.3266(3) 0.0311(10) Uani 1 1 d . . .
H22A H 0.1787 0.6688 0.3432 0.037 Uiso 1 1 calc R . .
C23 C 0.0462(4) 0.6868(3) 0.3233(3) 0.0379(11) Uani 1 1 d . . .
H23A H 0.0144 0.7481 0.3388 0.045 Uiso 1 1 calc R . .
C24 C -0.0076(3) 0.6470(3) 0.2976(3) 0.0345(10) Uani 1 1 d . . .
C25 C 0.0391(4) 0.5557(3) 0.2777(3) 0.0376(11) Uani 1 1 d . . .
H25A H 0.0032 0.5269 0.2614 0.045 Uiso 1 1 calc R . .
C26 C 0.1385(3) 0.5077(3) 0.2820(3) 0.0333(10) Uani 1 1 d . . .
H26A H 0.1706 0.4457 0.2682 0.040 Uiso 1 1 calc R . .
C27 C -0.1620(5) 0.6681(5) 0.2594(4) 0.071(2) Uani 1 1 d . . .
H27A H -0.2297 0.7145 0.2598 0.107 Uiso 1 1 calc R . .
H27B H -0.1552 0.6135 0.2889 0.107 Uiso 1 1 calc R . .
H27C H -0.1404 0.6524 0.2064 0.107 Uiso 1 1 calc R . .
C28 C 0.5858(3) 0.1267(3) 0.4098(2) 0.0257(9) Uani 1 1 d . . .
C29 C 0.5710(4) 0.0778(3) 0.3545(3) 0.0407(12) Uani 1 1 d . . .
H29A H 0.5510 0.1056 0.3049 0.049 Uiso 1 1 calc R . .
C30 C 0.5844(5) -0.0108(4) 0.3688(3) 0.0515(15) Uani 1 1 d . . .
H30A H 0.5744 -0.0430 0.3295 0.062 Uiso 1 1 calc R . .
C31 C 0.6124(4) -0.0510(3) 0.4414(3) 0.0375(11) Uani 1 1 d . . .
C32 C 0.6232(4) -0.0018(3) 0.4990(3) 0.0349(10) Uani 1 1 d . . .
H32A H 0.6384 -0.0278 0.5496 0.042 Uiso 1 1 calc R . .
C33 C 0.6120(3) 0.0847(3) 0.4828(3) 0.0308(9) Uani 1 1 d . . .
H33A H 0.6222 0.1167 0.5221 0.037 Uiso 1 1 calc R . .
C34 C 0.6195(6) -0.1895(4) 0.4014(4) 0.072(2) Uani 1 1 d . . .
H34A H 0.6338 -0.2506 0.4218 0.108 Uiso 1 1 calc R . .
H34B H 0.6643 -0.1945 0.3592 0.108 Uiso 1 1 calc R . .
H34C H 0.5534 -0.1583 0.3825 0.108 Uiso 1 1 calc R . .
C35 C 0.8583(3) 0.3690(3) 0.3781(3) 0.0326(10) Uani 1 1 d . . .
C36 C 0.8700(4) 0.3799(4) 0.4551(3) 0.0455(13) Uani 1 1 d . . .
H36A H 0.8194 0.3885 0.4904 0.055 Uiso 1 1 calc R . .
C37 C 0.9528(4) 0.3788(5) 0.4821(3) 0.0549(16) Uani 1 1 d . . .
H37A H 0.9577 0.3875 0.5348 0.066 Uiso 1 1 calc R . .
C38 C 1.0281(4) 0.3650(4) 0.4318(3) 0.0475(14) Uani 1 1 d . . .
C39 C 1.0197(4) 0.3519(4) 0.3546(3) 0.0408(12) Uani 1 1 d . . .
H39A H 1.0709 0.3426 0.3197 0.049 Uiso 1 1 calc R . .
C40 C 0.9375(4) 0.3523(3) 0.3287(3) 0.0379(11) Uani 1 1 d . . .
H40A H 0.9340 0.3411 0.2763 0.046 Uiso 1 1 calc R . .
C41 C 1.1283(6) 0.3647(8) 0.5311(4) 0.106(4) Uani 1 1 d . . .
H41A H 1.1905 0.3637 0.5380 0.158 Uiso 1 1 calc R . .
H41B H 1.1286 0.3109 0.5575 0.158 Uiso 1 1 calc R . .
H41C H 1.0769 0.4200 0.5527 0.158 Uiso 1 1 calc R . .
C42 C 0.5383(3) 0.6089(3) 0.0807(2) 0.0289(9) Uani 1 1 d . . .
C43 C 0.5091(5) 0.7006(4) 0.0775(3) 0.0597(18) Uani 1 1 d . . .
H43A H 0.4829 0.7342 0.1223 0.072 Uiso 1 1 calc R . .
C44 C 0.5166(5) 0.7458(4) 0.0107(3) 0.0601(18) Uani 1 1 d . . .
H44A H 0.4955 0.8097 0.0100 0.072 Uiso 1 1 calc R . .
C45 C 0.5550(4) 0.6977(3) -0.0547(3) 0.0346(10) Uani 1 1 d . . .
C46 C 0.5834(4) 0.6067(3) -0.0534(3) 0.0353(10) Uani 1 1 d . . .
H46A H 0.6092 0.5735 -0.0985 0.042 Uiso 1 1 calc R . .
C47 C 0.5751(4) 0.5621(3) 0.0138(3) 0.0340(10) Uani 1 1 d . . .
H47A H 0.5948 0.4985 0.0139 0.041 Uiso 1 1 calc R . .
C48 C 0.6086(5) 0.6994(5) -0.1831(3) 0.0558(16) Uani 1 1 d . . .
H48A H 0.6072 0.7422 -0.2244 0.084 Uiso 1 1 calc R . .
H48B H 0.5770 0.6646 -0.2001 0.084 Uiso 1 1 calc R . .
H48C H 0.6755 0.6574 -0.1700 0.084 Uiso 1 1 calc R . .
C49 C 0.3739(4) 0.6396(4) 0.4383(3) 0.0436(12) Uani 1 1 d . . .
H49A H 0.3217 0.6370 0.4110 0.065 Uiso 1 1 calc R . .
H49B H 0.3561 0.7032 0.4480 0.065 Uiso 1 1 calc R . .
H49C H 0.3848 0.6047 0.4873 0.065 Uiso 1 1 calc R . .
C50 C 0.5585(4) 0.6072(4) 0.4451(3) 0.0459(13) Uani 1 1 d . . .
H50A H 0.6231 0.5838 0.4223 0.069 Uiso 1 1 calc R . .
H50B H 0.5617 0.5740 0.4939 0.069 Uiso 1 1 calc R . .
H50C H 0.5332 0.6723 0.4542 0.069 Uiso 1 1 calc R . .
C51 C 0.6761(4) 0.1692(3) 0.1867(3) 0.0482(14) Uani 1 1 d . . .
H51A H 0.6722 0.1438 0.2378 0.072 Uiso 1 1 calc R . .
H51B H 0.7355 0.1269 0.1608 0.072 Uiso 1 1 calc R . .
H51C H 0.6205 0.1784 0.1565 0.072 Uiso 1 1 calc R . .
C52 C 0.6836(4) 0.3068(4) 0.0966(3) 0.0416(12) Uani 1 1 d . . .
H52A H 0.6847 0.3655 0.0927 0.062 Uiso 1 1 calc R . .
H52B H 0.6276 0.3118 0.0695 0.062 Uiso 1 1 calc R . .
H52C H 0.7426 0.2599 0.0736 0.062 Uiso 1 1 calc R . .
C1A C 0.0035(4) 0.8177(3) 0.0396(3) 0.0342(10) Uani 1 1 d . . .
C2A C -0.0174(4) 0.7696(4) 0.1009(3) 0.0460(13) Uani 1 1 d . . .
H2AA H -0.0143 0.7112 0.0988 0.055 Uiso 1 1 calc R . .
C3A C -0.0425(5) 0.8220(4) 0.1627(3) 0.0493(14) Uani 1 1 d . . .
H3AA H -0.0590 0.8064 0.2122 0.059 Uiso 1 1 calc R . .
C4A C -0.0398(4) 0.9055(3) 0.1402(3) 0.0391(11) Uani 1 1 d . . .
C5A C -0.0512(4) 0.9721(3) 0.1900(3) 0.0353(10) Uani 1 1 d . . .
C6A C -0.0498(3) 1.0525(3) 0.1651(3) 0.0334(10) Uani 1 1 d . . .
C7A C -0.0762(4) 1.1287(3) 0.2129(3) 0.0403(12) Uani 1 1 d . . .
H7AA H -0.0908 1.1301 0.2662 0.048 Uiso 1 1 calc R . .
C8A C -0.0768(4) 1.1975(3) 0.1687(3) 0.0366(11) Uani 1 1 d . . .
H8AA H -0.0930 1.2569 0.1848 0.044 Uiso 1 1 calc R . .
C9A C -0.0485(3) 1.1650(3) 0.0930(3) 0.0299(9) Uani 1 1 d . . .
C10A C 0.0368(3) 0.7834(3) -0.0323(3) 0.0319(10) Uani 1 1 d . . .
C11A C -0.0601(5) 0.9556(3) 0.2737(3) 0.0462(14) Uani 1 1 d . . .
C12A C -0.1361(5) 0.9490(4) 0.3076(4) 0.0566(17) Uani 1 1 d . . .
H12B H -0.1898 0.9566 0.2788 0.068 Uiso 1 1 calc R . .
C13A C -0.1310(5) 0.9291(4) 0.3929(4) 0.0578(17) Uani 1 1 d . . .
H13B H -0.1824 0.9252 0.4201 0.069 Uiso 1 1 calc R . .
C14A C -0.0512(5) 0.9170(4) 0.4298(4) 0.0572(16) Uani 1 1 d . . .
C15A C 0.0243(6) 0.9206(6) 0.3969(4) 0.075(2) Uani 1 1 d . . .
H15A H 0.0800 0.9086 0.4251 0.090 Uiso 1 1 calc R . .
C16A C 0.0175(6) 0.9425(5) 0.3208(4) 0.071(2) Uani 1 1 d . . .
H16A H 0.0691 0.9496 0.2970 0.085 Uiso 1 1 calc R . .
C17A C -0.1161(7) 0.8908(6) 0.5499(5) 0.091(3) Uani 1 1 d . . .
H17B H -0.0985 0.8729 0.6038 0.136 Uiso 1 1 calc R . .
H17C H -0.1323 0.8467 0.5276 0.136 Uiso 1 1 calc R . .
H17D H -0.1718 0.9515 0.5468 0.136 Uiso 1 1 calc R . .
C18A C 0.0605(3) 0.6855(3) -0.0431(3) 0.0337(10) Uani 1 1 d . . .
C19A C 0.0072(3) 0.6630(3) -0.0919(3) 0.0350(10) Uani 1 1 d . . .
H19A H -0.0437 0.7098 -0.1207 0.042 Uiso 1 1 calc R . .
C20A C 0.0280(4) 0.5723(3) -0.0989(3) 0.0385(11) Uani 1 1 d . . .
H20A H -0.0089 0.5575 -0.1321 0.046 Uiso 1 1 calc R . .
C21A C 0.1020(4) 0.5041(3) -0.0575(3) 0.0416(12) Uani 1 1 d . . .
C22A C 0.1557(4) 0.5253(3) -0.0083(3) 0.0409(12) Uani 1 1 d . . .
H22B H 0.2061 0.4783 0.0208 0.049 Uiso 1 1 calc R . .
C23A C 0.1353(4) 0.6161(3) -0.0016(3) 0.0420(12) Uani 1 1 d . . .
H23B H 0.1726 0.6306 0.0314 0.050 Uiso 1 1 calc R . .
C24A C 0.1892(5) 0.3444(4) -0.0242(4) 0.0591(17) Uani 1 1 d . . .
H24A H 0.1926 0.2865 -0.0381 0.089 Uiso 1 1 calc R . .
H24B H 0.1728 0.3538 0.0304 0.089 Uiso 1 1 calc R . .
H24C H 0.2516 0.3430 -0.0343 0.089 Uiso 1 1 calc R . .
C25A C 0.1901(5) 1.0160(5) 0.0639(5) 0.083(2) Uani 1 1 d . . .
H25B H 0.2590 0.9854 0.0751 0.125 Uiso 1 1 calc R . .
H25C H 0.1534 1.0407 0.1111 0.125 Uiso 1 1 calc R . .
H25D H 0.1762 1.0658 0.0256 0.125 Uiso 1 1 calc R . .
C26A C 0.1883(5) 0.8559(6) 0.1058(4) 0.077(2) Uani 1 1 d . . .
H26B H 0.2572 0.8303 0.1161 0.116 Uiso 1 1 calc R . .
H26C H 0.1737 0.8069 0.0927 0.116 Uiso 1 1 calc R . .
H26D H 0.1512 0.8855 0.1515 0.116 Uiso 1 1 calc R . .
C1S C 0.2745(6) 0.1670(5) 0.3067(4) 0.074(2) Uani 1 1 d . . .
H1SA H 0.2323 0.1989 0.3496 0.111 Uiso 1 1 calc R . .
H1SB H 0.3267 0.1838 0.3012 0.111 Uiso 1 1 calc R . .
H1SC H 0.3018 0.1010 0.3167 0.111 Uiso 1 1 calc R . .
C2S C 0.2981(7) 0.1338(5) 0.1564(6) 0.093(3) Uani 1 1 d . . .
H2SA H 0.2712 0.1437 0.1049 0.139 Uiso 1 1 calc R . .
H2SB H 0.3252 0.0690 0.1718 0.139 Uiso 1 1 calc R . .
H2SC H 0.3489 0.1525 0.1561 0.139 Uiso 1 1 calc R . .
Co1 Co 0.54284(4) 0.41639(3) 0.30214(3) 0.02107(13) Uani 1 1 d . . .
Co1A Co 0.0000 1.0000 0.0000 0.0286(2) Uani 1 2 d S . .
Sb1 Sb 0.31734(6) 0.87352(4) 0.29480(4) 0.0646(2) Uani 0.80 1 d P A 1
F1 F 0.4271(5) 0.7845(3) 0.3420(4) 0.138(3) Uani 1 1 d D A 1
F2 F 0.2093(5) 0.9658(4) 0.2534(3) 0.133(2) Uani 1 1 d D A 1
F3 F 0.2551(5) 0.8870(5) 0.3879(3) 0.133(2) Uani 1 1 d D A 1
F4 F 0.3740(5) 0.8672(5) 0.1941(3) 0.144(3) Uani 1 1 d D A 1
F5 F 0.2817(5) 0.7874(4) 0.2693(4) 0.142(3) Uani 1 1 d D A 1
F6 F 0.3642(6) 0.9556(3) 0.3169(3) 0.147(3) Uani 1 1 d D A 1
Sb1A Sb 0.3865(4) 0.8526(2) 0.2735(2) 0.1049(14) Uani 0.20 1 d P B 2
Sb2 Sb 0.60896(12) 0.94903(9) 0.11175(12) 0.0494(4) Uani 0.40 1 d P C 1
F1B F 0.4985(8) 0.9465(7) 0.0827(7) 0.119(4) Uani 0.50 1 d PD C 1
F2B F 0.7109(9) 0.9497(12) 0.1507(12) 0.213(9) Uani 0.50 1 d PD C 1
F3B F 0.5385(9) 1.0326(8) 0.1825(5) 0.122(4) Uani 0.50 1 d PD C 1
F4B F 0.6903(12) 0.8661(6) 0.0400(7) 0.184(8) Uani 0.50 1 d PD C 1
F5B F 0.6347(9) 0.8542(7) 0.1815(8) 0.146(6) Uani 0.50 1 d PD C 1
F6B F 0.5888(8) 1.0394(6) 0.0400(7) 0.118(4) Uani 0.50 1 d PD C 1
Sb2A Sb 0.6472(9) 0.9211(7) 0.1179(5) 0.096(3) Uani 0.10 1 d P D 2
N1 N 0.4389(3) 0.5113(2) 0.24201(19) 0.0234(7) Uani 1 1 d . . .
N2 N 0.4535(2) 0.3728(2) 0.34166(19) 0.0219(7) Uani 1 1 d . . .
N3 N 0.6469(3) 0.3200(2) 0.3609(2) 0.0240(7) Uani 1 1 d . . .
N4 N 0.6310(3) 0.4610(2) 0.2619(2) 0.0274(8) Uani 1 1 d . . .
N1A N -0.0127(3) 0.9033(3) 0.0626(2) 0.0339(9) Uani 1 1 d . . .
N2A N -0.0313(3) 1.0754(3) 0.0906(2) 0.0310(8) Uani 1 1 d . . .
O1 O -0.1053(2) 0.7026(3) 0.2929(2) 0.0447(9) Uani 1 1 d . . .
O2 O 0.6298(3) -0.1382(2) 0.4613(2) 0.0480(9) Uani 1 1 d . . .
O3 O 1.1121(3) 0.3639(4) 0.4510(2) 0.0661(13) Uani 1 1 d . . .
O4 O 0.5600(3) 0.7479(3) -0.1182(2) 0.0495(10) Uani 1 1 d . . .
O5 O 0.5122(2) 0.48927(19) 0.39142(16) 0.0271(6) Uani 1 1 d . . .
O6 O 0.5704(2) 0.3390(2) 0.21663(17) 0.0275(6) Uani 1 1 d . . .
O1A O -0.0410(4) 0.8924(4) 0.5107(3) 0.0753(14) Uani 1 1 d . . .
O2A O 0.1178(3) 0.4166(2) -0.0683(3) 0.0538(10) Uani 1 1 d . . .
O3A O 0.2198(3) 0.8916(4) -0.0341(3) 0.0877(18) Uani 1 1 d . . .
O1S O 0.1791(3) 0.2957(3) 0.2033(3) 0.0619(12) Uani 1 1 d . . .
S1 S 0.48129(9) 0.59203(7) 0.38127(6) 0.0298(2) Uani 1 1 d . . .
S2 S 0.67636(9) 0.27595(7) 0.19540(7) 0.0314(2) Uani 1 1 d . . .
S1A S 0.15726(10) 0.93723(9) 0.02792(8) 0.0427(3) Uani 1 1 d . . .
S1S S 0.20739(14) 0.19809(13) 0.22121(11) 0.0641(5) Uani 1 1 d . . .

loop_
_atom_site_aniso_label
_atom_site_aniso_U_11
_atom_site_aniso_U_22
_atom_site_aniso_U_33
_atom_site_aniso_U_23
_atom_site_aniso_U_13
_atom_site_aniso_U_12
C1 0.037(2) 0.0203(18) 0.020(2) 0.0006(15) 0.0022(18) -0.0128(18)
C2 0.043(3) 0.027(2) 0.024(2) 0.0016(17) 0.0005(19) -0.015(2)
C3 0.033(2) 0.027(2) 0.030(2) 0.0058(17) -0.0007(19) -0.0114(19)
C4 0.029(2) 0.0195(18) 0.026(2) -0.0005(15) -0.0027(17) -0.0109(17)
C5 0.033(2) 0.0249(19) 0.025(2) -0.0008(16) 0.0003(18) -0.0163(18)
C6 0.027(2) 0.0231(18) 0.026(2) 0.0008(16) -0.0013(17) -0.0147(17)
C7 0.034(2) 0.032(2) 0.028(2) 0.0048(18) -0.0011(18) -0.021(2)
C8 0.039(2) 0.029(2) 0.028(2) 0.0049(17) -0.0039(19) -0.025(2)
C9 0.032(2) 0.0222(18) 0.021(2) 0.0017(15) -0.0025(17) -0.0173(17)
C10 0.035(2) 0.0194(17) 0.0177(19) 0.0011(14) 0.0012(16) -0.0146(17)
C11 0.032(2) 0.0178(17) 0.0205(19) -0.0011(14) 0.0037(17) -0.0113(16)
C12 0.032(2) 0.027(2) 0.027(2) 0.0028(17) 0.0036(18) -0.0122(19)
C13 0.027(2) 0.031(2) 0.032(2) 0.0040(18) -0.0007(19) -0.0119(19)
C14 0.027(2) 0.026(2) 0.025(2) -0.0002(16) 0.0030(17) -0.0131(17)
C15 0.032(2) 0.032(2) 0.024(2) -0.0001(17) 0.0014(18) -0.0191(19)
C16 0.041(3) 0.035(2) 0.029(2) 0.0041(18) 0.002(2) -0.026(2)
C17 0.040(3) 0.045(3) 0.047(3) 0.017(2) -0.004(2) -0.029(2)
C18 0.047(3) 0.047(3) 0.046(3) 0.016(2) 0.003(2) -0.029(3)
C19 0.039(3) 0.029(2) 0.026(2) 0.0018(17) 0.0049(19) -0.020(2)
C20 0.035(2) 0.026(2) 0.026(2) 0.0024(17) 0.0061(18) -0.0156(19)
C21 0.030(2) 0.027(2) 0.024(2) 0.0035(16) -0.0006(17) -0.0147(18)
C22 0.034(2) 0.025(2) 0.035(2) 0.0004(18) -0.006(2) -0.0149(19)
C23 0.045(3) 0.030(2) 0.035(3) -0.004(2) 0.000(2) -0.015(2)
C24 0.031(2) 0.034(2) 0.031(2) 0.0009(19) 0.003(2) -0.009(2)
C25 0.036(3) 0.037(2) 0.044(3) -0.002(2) -0.001(2) -0.020(2)
C26 0.032(2) 0.028(2) 0.037(3) -0.0017(19) 0.003(2) -0.0112(19)
C27 0.043(4) 0.094(5) 0.070(5) -0.034(4) -0.005(3) -0.023(4)
C28 0.031(2) 0.0223(19) 0.026(2) -0.0005(16) 0.0021(17) -0.0144(18)
C29 0.072(4) 0.030(2) 0.028(2) 0.0026(19) -0.006(2) -0.030(2)
C30 0.097(5) 0.037(3) 0.037(3) -0.003(2) 0.003(3) -0.045(3)
C31 0.043(3) 0.024(2) 0.048(3) 0.006(2) 0.007(2) -0.018(2)
C32 0.041(3) 0.032(2) 0.034(3) 0.0089(19) 0.000(2) -0.019(2)
C33 0.041(3) 0.030(2) 0.026(2) 0.0020(17) -0.0024(19) -0.021(2)
C34 0.111(6) 0.033(3) 0.085(5) -0.011(3) 0.029(4) -0.046(4)
C35 0.031(2) 0.037(2) 0.034(2) 0.0050(19) 0.0009(19) -0.020(2)
C36 0.039(3) 0.079(4) 0.030(3) -0.001(3) 0.005(2) -0.038(3)
C37 0.048(3) 0.106(5) 0.028(3) 0.003(3) 0.000(2) -0.051(4)
C38 0.031(3) 0.071(4) 0.047(3) 0.008(3) 0.002(2) -0.030(3)
C39 0.031(3) 0.055(3) 0.039(3) 0.004(2) 0.009(2) -0.024(2)
C40 0.039(3) 0.040(3) 0.036(3) -0.004(2) 0.009(2) -0.020(2)
C41 0.067(5) 0.229(12) 0.054(4) 0.027(6) -0.022(4) -0.098(6)
C42 0.033(2) 0.029(2) 0.023(2) 0.0053(17) 0.0044(18) -0.0136(19)
C43 0.101(5) 0.027(2) 0.036(3) -0.003(2) 0.030(3) -0.020(3)
C44 0.105(5) 0.030(3) 0.038(3) 0.004(2) 0.022(3) -0.026(3)
C45 0.043(3) 0.040(2) 0.026(2) 0.0064(19) 0.000(2) -0.024(2)
C46 0.048(3) 0.040(3) 0.023(2) -0.0028(19) 0.003(2) -0.025(2)
C47 0.049(3) 0.027(2) 0.026(2) 0.0037(17) 0.001(2) -0.019(2)
C48 0.085(4) 0.087(4) 0.023(3) 0.006(3) 0.001(3) -0.064(4)
C49 0.042(3) 0.040(3) 0.040(3) -0.013(2) 0.007(2) -0.011(2)
C50 0.068(4) 0.044(3) 0.044(3) -0.002(2) -0.006(3) -0.041(3)
C51 0.066(4) 0.024(2) 0.043(3) -0.006(2) 0.015(3) -0.012(2)
C52 0.045(3) 0.042(3) 0.031(3) 0.001(2) 0.010(2) -0.015(2)
C1A 0.043(3) 0.030(2) 0.027(2) -0.0015(18) 0.000(2) -0.014(2)
C2A 0.068(4) 0.033(2) 0.042(3) -0.002(2) 0.000(3) -0.027(3)
C3A 0.075(4) 0.040(3) 0.030(3) 0.004(2) 0.007(3) -0.025(3)
C4A 0.049(3) 0.030(2) 0.032(3) -0.0001(19) 0.005(2) -0.014(2)
C5A 0.040(3) 0.027(2) 0.031(2) -0.0039(18) 0.004(2) -0.010(2)
C6A 0.036(3) 0.030(2) 0.028(2) -0.0033(18) 0.002(2) -0.009(2)
C7A 0.049(3) 0.036(3) 0.032(3) -0.009(2) 0.009(2) -0.017(2)
C8A 0.041(3) 0.032(2) 0.036(3) -0.012(2) 0.008(2) -0.016(2)
C9A 0.027(2) 0.024(2) 0.031(2) -0.0043(17) -0.0015(18) -0.0052(17)
C10A 0.031(2) 0.025(2) 0.034(2) -0.0039(18) -0.0028(19) -0.0084(18)
C11A 0.075(4) 0.027(2) 0.028(3) -0.0073(19) 0.011(3) -0.016(2)
C12A 0.068(4) 0.029(3) 0.048(3) 0.001(2) 0.024(3) -0.003(3)
C13A 0.066(4) 0.029(3) 0.068(4) -0.010(3) 0.034(3) -0.016(3)
C14A 0.064(4) 0.045(3) 0.050(4) -0.016(3) -0.005(3) -0.012(3)
C15A 0.095(6) 0.088(5) 0.050(4) 0.002(4) 0.002(4) -0.050(5)
C16A 0.111(6) 0.070(4) 0.037(3) -0.005(3) -0.003(4) -0.047(4)
C17A 0.109(7) 0.069(5) 0.070(5) 0.004(4) 0.040(5) -0.024(5)
C18A 0.036(3) 0.027(2) 0.034(3) -0.0032(18) 0.000(2) -0.011(2)
C19A 0.031(2) 0.033(2) 0.036(3) -0.002(2) -0.003(2) -0.010(2)
C20A 0.041(3) 0.038(3) 0.041(3) -0.012(2) 0.003(2) -0.021(2)
C21A 0.049(3) 0.028(2) 0.044(3) -0.011(2) 0.009(2) -0.015(2)
C22A 0.039(3) 0.029(2) 0.049(3) -0.003(2) -0.002(2) -0.011(2)
C23A 0.046(3) 0.035(3) 0.045(3) 0.000(2) -0.011(2) -0.017(2)
C24A 0.056(4) 0.030(3) 0.083(5) 0.005(3) 0.000(3) -0.013(3)
C25A 0.050(4) 0.072(5) 0.114(7) -0.021(5) -0.026(4) -0.014(4)
C26A 0.065(5) 0.094(6) 0.068(5) 0.024(4) -0.018(4) -0.033(4)
C1S 0.082(5) 0.074(5) 0.078(5) 0.017(4) -0.022(4) -0.046(4)
C2S 0.109(7) 0.063(5) 0.117(7) -0.021(5) -0.002(6) -0.048(5)
Co1 0.0277(3) 0.0191(2) 0.0188(3) -0.00031(19) 0.0024(2) -0.0131(2)
Co1A 0.0339(5) 0.0220(4) 0.0258(4) -0.0028(3) 0.0017(4) -0.0093(3)
Sb1 0.0991(5) 0.0365(3) 0.0460(4) -0.0057(2) -0.0242(3) -0.0192(3)
F1 0.169(5) 0.056(3) 0.203(6) 0.058(3) -0.115(5) -0.062(3)
F2 0.155(6) 0.098(4) 0.097(4) 0.004(3) -0.018(4) -0.018(4)
F3 0.153(5) 0.161(6) 0.075(4) -0.009(4) -0.027(3) -0.061(5)
F4 0.123(5) 0.172(6) 0.106(5) -0.075(4) -0.003(4) -0.035(4)
F5 0.218(7) 0.086(4) 0.135(5) 0.000(3) -0.089(5) -0.075(4)
F6 0.276(8) 0.060(3) 0.116(4) 0.014(3) -0.066(5) -0.085(4)
Sb1A 0.188(4) 0.0436(15) 0.070(2) -0.0015(14) -0.024(3) -0.042(2)
Sb2 0.0540(7) 0.0258(5) 0.0581(8) 0.0090(5) -0.0107(6) -0.0101(5)
F1B 0.114(8) 0.101(8) 0.153(11) -0.041(7) -0.004(8) -0.057(7)
F2B 0.085(9) 0.185(16) 0.33(3) -0.011(17) -0.062(13) -0.030(10)
F3B 0.171(11) 0.130(9) 0.064(6) 0.008(6) -0.039(7) -0.067(9)
F4B 0.268(18) 0.040(5) 0.140(11) 0.000(6) 0.087(11) 0.010(8)
F5B 0.139(10) 0.063(6) 0.173(12) 0.051(7) 0.040(9) -0.003(6)
F6B 0.132(9) 0.057(5) 0.139(10) 0.000(6) 0.035(8) -0.026(6)
Sb2A 0.165(11) 0.098(7) 0.038(3) -0.018(4) 0.021(5) -0.072(7)
N1 0.0286(18) 0.0206(15) 0.0217(17) 0.0008(13) 0.0018(14) -0.0122(14)
N2 0.0283(18) 0.0215(15) 0.0187(16) 0.0026(13) 0.0002(14) -0.0144(14)
N3 0.0301(19) 0.0229(16) 0.0215(17) 0.0005(13) 0.0014(14) -0.0146(15)
N4 0.0283(19) 0.0290(18) 0.0247(18) 0.0044(14) 0.0016(15) -0.0138(16)
N1A 0.044(2) 0.0266(18) 0.028(2) -0.0020(15) 0.0012(17) -0.0136(17)
N2A 0.031(2) 0.0299(19) 0.030(2) 0.0006(15) 0.0010(16) -0.0118(16)
O1 0.0313(19) 0.047(2) 0.047(2) -0.0023(17) -0.0033(16) -0.0103(16)
O2 0.060(2) 0.0241(16) 0.062(2) 0.0087(16) 0.006(2) -0.0227(17)
O3 0.044(2) 0.134(4) 0.040(2) 0.010(2) -0.0057(18) -0.059(3)
O4 0.077(3) 0.055(2) 0.0286(18) 0.0121(16) 0.0048(18) -0.042(2)
O5 0.0452(18) 0.0211(13) 0.0202(14) -0.0011(11) 0.0053(13) -0.0200(13)
O6 0.0306(16) 0.0262(14) 0.0247(15) -0.0051(12) 0.0032(12) -0.0123(13)
O1A 0.087(4) 0.085(4) 0.051(3) 0.001(3) 0.002(3) -0.038(3)
O2A 0.061(3) 0.0313(18) 0.069(3) -0.0109(18) 0.005(2) -0.0208(18)
O3A 0.055(3) 0.115(4) 0.066(3) -0.037(3) 0.004(2) -0.013(3)
O1S 0.049(2) 0.058(3) 0.072(3) 0.011(2) -0.010(2) -0.019(2)
S1 0.0473(7) 0.0213(5) 0.0240(5) -0.0014(4) 0.0026(5) -0.0188(5)
S2 0.0346(6) 0.0270(5) 0.0265(6) -0.0033(4) 0.0033(5) -0.0091(5)
S1A 0.0446(7) 0.0362(6) 0.0421(7) -0.0069(5) 0.0056(6) -0.0143(6)
S1S 0.0718(11) 0.0701(11) 0.0657(11) 0.0058(9) -0.0137(9) -0.0457(9)

loop_
_atom_type_symbol
_atom_type_description
_atom_type_scat_dispersion_real
_atom_type_scat_dispersion_imag
_atom_type_scat_source
C C 0.0033 0.0016 'International Tables Vol C Tables 4.2.6.8 and 6.1.1.4'
H H 0.0000 0.0000 'International Tables Vol C Tables 4.2.6.8 and 6.1.1.4'
N N 0.0061 0.0033 'International Tables Vol C Tables 4.2.6.8 and 6.1.1.4'
O O 0.0106 0.0060 'International Tables Vol C Tables 4.2.6.8 and 6.1.1.4'
F F 0.0171 0.0103 'International Tables Vol C Tables 4.2.6.8 and 6.1.1.4'
S S 0.1246 0.1234 'International Tables Vol C Tables 4.2.6.8 and 6.1.1.4'
Co Co 0.3494 0.9721 'International Tables Vol C Tables 4.2.6.8 and 6.1.1.4'
Sb Sb -0.5866 1.5461 'International Tables Vol C Tables 4.2.6.8 and 6.1.1.4'

loop_
_geom_angle_atom_site_label_1
_geom_angle_atom_site_label_2
_geom_angle_atom_site_label_3
_geom_angle
_geom_angle_site_symmetry_1
_geom_angle_site_symmetry_3
C20 C1 N1 125.1(4) . .
C20 C1 C2 125.3(4) . .
N1 C1 C2 109.1(4) . .
C3 C2 C1 107.5(4) . .
C2 C3 C4 106.9(4) . .
N1 C4 C5 125.2(4) . .
N1 C4 C3 110.2(4) . .
C5 C4 C3 124.2(4) . .
C6 C5 C4 121.7(4) . .
C6 C5 C21 121.6(4) . .
C4 C5 C21 116.3(4) . .
N2 C6 C5 124.6(4) . .
N2 C6 C7 108.7(4) . .
C5 C6 C7 125.9(4) . .
C8 C7 C6 107.5(4) . .
C7 C8 C9 107.1(4) . .
N2 C9 C10 126.2(4) . .
N2 C9 C8 109.4(4) . .
C10 C9 C8 124.0(4) . .
C9 C10 C11 121.5(3) . .
C9 C10 C28 118.1(4) . .
C11 C10 C28 120.3(4) . .
N3 C11 C10 125.1(4) . .
N3 C11 C12 109.3(4) . .
C10 C11 C12 125.3(4) . .
C13 C12 C11 106.9(4) . .
C12 C13 C14 107.3(4) . .
N3 C14 C15 125.7(4) . .
N3 C14 C13 109.2(4) . .
C15 C14 C13 124.5(4) . .
C14 C15 C16 121.0(4) . .
C14 C15 C35 120.1(4) . .
C16 C15 C35 118.6(4) . .
N4 C16 C15 125.4(4) . .
N4 C16 C17 109.6(4) . .
C15 C16 C17 124.7(4) . .
C18 C17 C16 106.8(4) . .
C17 C18 C19 107.7(4) . .
N4 C19 C20 126.0(4) . .
N4 C19 C18 109.0(4) . .
C20 C19 C18 124.8(4) . .
C19 C20 C1 122.0(4) . .
C19 C20 C42 118.2(4) . .
C1 C20 C42 119.6(4) . .
C22 C21 C26 118.2(4) . .
C22 C21 C5 119.3(4) . .
C26 C21 C5 122.2(4) . .
C23 C22 C21 121.3(4) . .
C22 C23 C24 120.9(4) . .
O1 C24 C23 116.0(4) . .
O1 C24 C25 124.7(5) . .
C23 C24 C25 119.3(4) . .
C26 C25 C24 119.3(4) . .
C25 C26 C21 121.0(4) . .
C29 C28 C33 117.1(4) . .
C29 C28 C10 119.2(4) . .
C33 C28 C10 123.7(4) . .
C28 C29 C30 122.5(5) . .
C31 C30 C29 118.8(5) . .
O2 C31 C30 123.7(5) . .
O2 C31 C32 116.3(4) . .
C30 C31 C32 119.9(4) . .
C33 C32 C31 120.0(4) . .
C32 C33 C28 121.6(4) . .
C36 C35 C40 116.4(4) . .
C36 C35 C15 121.3(4) . .
C40 C35 C15 122.3(4) . .
C37 C36 C35 122.6(5) . .
C38 C37 C36 119.7(5) . .
O3 C38 C37 125.2(5) . .
O3 C38 C39 115.5(4) . .
C37 C38 C39 119.3(5) . .
C40 C39 C38 120.4(4) . .
C39 C40 C35 121.6(5) . .
C43 C42 C47 117.5(4) . .
C43 C42 C20 122.6(4) . .
C47 C42 C20 119.9(4) . .
C42 C43 C44 121.9(5) . .
C45 C44 C43 119.6(5) . .
C46 C45 O4 124.5(5) . .
C46 C45 C44 119.7(4) . .
O4 C45 C44 115.7(4) . .
C45 C46 C47 120.2(4) . .
C46 C47 C42 121.1(4) . .
C10A C1A N1A 125.2(4) . .
C10A C1A C2A 124.4(4) . .
N1A C1A C2A 110.4(4) . .
C3A C2A C1A 107.7(4) . .
C2A C3A C4A 107.8(5) . .
C5A C4A N1A 125.7(4) . .
C5A C4A C3A 124.6(5) . .
N1A C4A C3A 109.3(4) . .
C4A C5A C6A 122.3(4) . .
C4A C5A C11A 119.2(4) . .
C6A C5A C11A 118.4(4) . .
C5A C6A N2A 126.7(4) . .
C5A C6A C7A 123.5(4) . .
N2A C6A C7A 109.6(4) . .
C8A C7A C6A 107.7(4) . .
C7A C8A C9A 107.3(4) . .
N2A C9A C10A 126.0(4) . 2_575
N2A C9A C8A 110.4(4) . .
C10A C9A C8A 123.6(4) 2_575 .
C1A C10A C9A 122.9(4) . 2_575
C1A C10A C18A 117.1(4) . .
C9A C10A C18A 120.0(4) 2_575 .
C12A C11A C16A 117.9(6) . .
C12A C11A C5A 124.3(6) . .
C16A C11A C5A 117.7(6) . .
C11A C12A C13A 116.8(7) . .
C14A C13A C12A 118.3(6) . .
C15A C14A C13A 125.3(7) . .
C15A C14A O1A 114.6(6) . .
C13A C14A O1A 120.0(7) . .
C14A C15A C16A 116.1(8) . .
C15A C16A C11A 125.4(8) . .
C19A C18A C23A 119.0(4) . .
C19A C18A C10A 121.3(4) . .
C23A C18A C10A 119.6(4) . .
C18A C19A C20A 120.4(5) . .
C21A C20A C19A 120.0(5) . .
O2A C21A C20A 116.1(5) . .
O2A C21A C22A 123.6(5) . .
C20A C21A C22A 120.3(4) . .
C21A C22A C23A 119.6(5) . .
C18A C23A C22A 120.5(5) . .
O6 Co1 O5 176.37(12) . .
O6 Co1 N4 91.07(14) . .
O5 Co1 N4 92.36(14) . .
O6 Co1 N2 88.88(13) . .
O5 Co1 N2 87.71(13) . .
N4 Co1 N2 179.39(16) . .
O6 Co1 N3 91.21(14) . .
O5 Co1 N3 87.58(14) . .
N4 Co1 N3 90.03(15) . .
N2 Co1 N3 90.58(14) . .
O6 Co1 N1 87.78(14) . .
O5 Co1 N1 93.41(14) . .
N4 Co1 N1 90.20(15) . .
N2 Co1 N1 89.19(14) . .
N3 Co1 N1 178.97(14) . .
N2A Co1A N2A 180.0 2_575 .
N2A Co1A N1A 90.24(15) 2_575 2_575
N2A Co1A N1A 89.76(15) . 2_575
N2A Co1A N1A 89.76(15) 2_575 .
N2A Co1A N1A 90.24(15) . .
N1A Co1A N1A 179.997(1) 2_575 .
N2A Co1A S1A 90.01(12) 2_575 2_575
N2A Co1A S1A 89.99(12) . 2_575
N1A Co1A S1A 90.58(13) 2_575 2_575
N1A Co1A S1A 89.42(13) . 2_575
N2A Co1A S1A 90.00(12) 2_575 .
N2A Co1A S1A 90.00(12) . .
N1A Co1A S1A 89.42(13) 2_575 .
N1A Co1A S1A 90.58(13) . .
S1A Co1A S1A 180.0 2_575 .
F2 Sb1 F3 89.9(3) . .
F2 Sb1 F5 92.2(3) . .
F3 Sb1 F5 90.8(3) . .
F2 Sb1 F1 176.2(3) . .
F3 Sb1 F1 87.8(3) . .
F5 Sb1 F1 90.8(2) . .
F2 Sb1 F6 90.9(3) . .
F3 Sb1 F6 93.1(3) . .
F5 Sb1 F6 175.1(3) . .
F1 Sb1 F6 86.2(2) . .
F2 Sb1 F4 85.7(3) . .
F3 Sb1 F4 175.7(3) . .
F5 Sb1 F4 89.6(3) . .
F1 Sb1 F4 96.5(3) . .
F6 Sb1 F4 86.8(3) . .
F2B Sb2 F6B 94.5(7) . .
F2B Sb2 F3B 86.4(7) . .
F6B Sb2 F3B 90.9(5) . .
F2B Sb2 F5B 84.5(7) . .
F6B Sb2 F5B 177.2(5) . .
F3B Sb2 F5B 91.7(5) . .
F2B Sb2 F1B 173.3(8) . .
F6B Sb2 F1B 90.6(5) . .
F3B Sb2 F1B 89.2(5) . .
F5B Sb2 F1B 90.6(6) . .
F2B Sb2 F4B 88.8(8) . .
F6B Sb2 F4B 87.6(5) . .
F3B Sb2 F4B 174.8(7) . .
F5B Sb2 F4B 89.8(5) . .
F1B Sb2 F4B 95.8(7) . .
C4 N1 C1 106.2(3) . .
C4 N1 Co1 127.8(3) . .
C1 N1 Co1 125.6(3) . .
C9 N2 C6 107.0(3) . .
C9 N2 Co1 125.7(3) . .
C6 N2 Co1 127.3(3) . .
C11 N3 C14 107.0(3) . .
C11 N3 Co1 125.5(3) . .
C14 N3 Co1 127.1(3) . .
C16 N4 C19 106.7(4) . .
C16 N4 Co1 126.9(3) . .
C19 N4 Co1 126.4(3) . .
C1A N1A C4A 104.9(4) . .
C1A N1A Co1A 127.7(3) . .
C4A N1A Co1A 127.4(3) . .
C9A N2A C6A 104.9(4) . .
C9A N2A Co1A 127.7(3) . .
C6A N2A Co1A 127.1(3) . .
C24 O1 C27 118.1(4) . .
C31 O2 C34 116.4(4) . .
C38 O3 C41 116.7(4) . .
C45 O4 C48 117.0(4) . .
S1 O5 Co1 119.53(17) . .
S2 O6 Co1 118.76(18) . .
C17A O1A C14A 118.8(6) . .
C21A O2A C24A 118.5(5) . .
O5 S1 C50 103.0(2) . .
O5 S1 C49 101.4(2) . .
C50 S1 C49 98.2(3) . .
O6 S2 C51 101.9(2) . .
O6 S2 C52 102.9(2) . .
C51 S2 C52 100.5(3) . .
O3A S1A C25A 109.7(4) . .
O3A S1A C26A 106.3(4) . .
C25A S1A C26A 101.1(4) . .
O3A S1A Co1A 114.0(2) . .
C25A S1A Co1A 112.7(2) . .
C26A S1A Co1A 112.1(3) . .
O1S S1S C2S 107.7(4) . .
O1S S1S C1S 107.1(3) . .
C2S S1S C1S 99.7(4) . .

loop_
_geom_bond_atom_site_label_1
_geom_bond_atom_site_label_2
_geom_bond_distance
_geom_bond_site_symmetry_2
C1 C20 1.389(6) .
C1 N1 1.393(5) .
C1 C2 1.433(7) .
C2 C3 1.356(6) .
C3 C4 1.436(6) .
C4 N1 1.365(5) .
C4 C5 1.398(6) .
C5 C6 1.392(6) .
C5 C21 1.500(6) .
C6 N2 1.378(5) .
C6 C7 1.447(6) .
C7 C8 1.344(6) .
C8 C9 1.445(6) .
C9 N2 1.367(5) .
C9 C10 1.392(6) .
C10 C11 1.398(6) .
C10 C28 1.486(5) .
C11 N3 1.377(5) .
C11 C12 1.444(6) .
C12 C13 1.364(6) .
C13 C14 1.440(6) .
C14 N3 1.378(5) .
C14 C15 1.400(6) .
C15 C16 1.406(6) .
C15 C35 1.471(6) .
C16 N4 1.376(6) .
C16 C17 1.433(6) .
C17 C18 1.358(7) .
C18 C19 1.432(7) .
C19 N4 1.379(5) .
C19 C20 1.384(7) .
C20 C42 1.499(6) .
C21 C22 1.393(6) .
C21 C26 1.395(6) .
C22 C23 1.353(7) .
C23 C24 1.388(7) .
C24 O1 1.376(6) .
C24 C25 1.398(7) .
C25 C26 1.386(7) .
C27 O1 1.415(7) .
C28 C29 1.384(6) .
C28 C33 1.398(6) .
C29 C30 1.394(6) .
C30 C31 1.386(7) .
C31 O2 1.368(5) .
C31 C32 1.390(7) .
C32 C33 1.377(6) .
C34 O2 1.439(8) .
C35 C36 1.393(7) .
C35 C40 1.414(6) .
C36 C37 1.389(7) .
C37 C38 1.385(7) .
C38 O3 1.362(6) .
C38 C39 1.396(8) .
C39 C40 1.377(7) .
C41 O3 1.431(8) .
C42 C43 1.367(7) .
C42 C47 1.389(6) .
C43 C44 1.384(7) .
C44 C45 1.380(7) .
C45 C46 1.359(7) .
C45 O4 1.374(5) .
C46 C47 1.388(6) .
C48 O4 1.405(7) .
C49 S1 1.785(5) .
C50 S1 1.783(5) .
C51 S2 1.786(5) .
C52 S2 1.788(5) .
C1A C10A 1.387(7) .
C1A N1A 1.399(6) .
C1A C2A 1.422(7) .
C2A C3A 1.349(7) .
C3A C4A 1.440(7) .
C4A C5A 1.382(7) .
C4A N1A 1.403(6) .
C5A C6A 1.392(7) .
C5A C11A 1.486(7) .
C6A N2A 1.393(6) .
C6A C7A 1.436(6) .
C7A C8A 1.339(7) .
C8A C9A 1.430(6) .
C9A N2A 1.384(6) .
C9A C10A 1.387(7) 2_575
C10A C9A 1.387(7) 2_575
C10A C18A 1.508(6) .
C11A C12A 1.360(9) .
C11A C16A 1.418(10) .
C12A C13A 1.504(9) .
C13A C14A 1.353(9) .
C14A C15A 1.325(10) .
C14A O1A 1.442(8) .
C15A C16A 1.352(9) .
C17A O1A 1.353(9) .
C18A C19A 1.392(7) .
C18A C23A 1.394(7) .
C19A C20A 1.394(7) .
C20A C21A 1.379(8) .
C21A O2A 1.377(6) .
C21A C22A 1.389(8) .
C22A C23A 1.395(7) .
C24A O2A 1.413(7) .
C25A S1A 1.760(8) .
C26A S1A 1.774(7) .
C1S S1S 1.767(7) .
C2S S1S 1.746(9) .
Co1 O6 1.923(3) .
Co1 O5 1.929(3) .
Co1 N4 1.946(3) .
Co1 N2 1.946(3) .
Co1 N3 1.947(4) .
Co1 N1 1.949(3) .
Co1A N2A 1.971(4) 2_575
Co1A N2A 1.971(4) .
Co1A N1A 1.976(4) 2_575
Co1A N1A 1.976(4) .
Co1A S1A 2.2481(15) 2_575
Co1A S1A 2.2482(15) .
Sb1 F2 1.815(6) .
Sb1 F3 1.836(6) .
Sb1 F5 1.837(5) .
Sb1 F1 1.853(5) .
Sb1 F6 1.882(5) .
Sb1 F4 1.928(6) .
Sb2 F2B 1.765(14) .
Sb2 F6B 1.818(10) .
Sb2 F3B 1.824(11) .
Sb2 F5B 1.834(9) .
Sb2 F1B 1.842(10) .
Sb2 F4B 1.877(10) .
O5 S1 1.542(3) .
O6 S2 1.542(3) .
O3A S1A 1.426(5) .
O1S S1S 1.485(5) .

loop_
_geom_torsion_atom_site_label_1
_geom_torsion_atom_site_label_2
_geom_torsion_atom_site_label_3
_geom_torsion_atom_site_label_4
_geom_torsion
_geom_torsion_site_symmetry_1
_geom_torsion_site_symmetry_4
C20 C1 C2 C3 -169.3(4) . .
N1 C1 C2 C3 2.9(5) . .
C1 C2 C3 C4 -3.1(5) . .
C2 C3 C4 N1 2.2(5) . .
C2 C3 C4 C5 -170.7(4) . .
N1 C4 C5 C6 -13.9(6) . .
C3 C4 C5 C6 158.0(4) . .
N1 C4 C5 C21 174.2(4) . .
C3 C4 C5 C21 -13.9(6) . .
C4 C5 C6 N2 6.6(7) . .
C21 C5 C6 N2 178.1(4) . .
C4 C5 C6 C7 -162.1(4) . .
C21 C5 C6 C7 9.4(7) . .
N2 C6 C7 C8 -4.8(5) . .
C5 C6 C7 C8 165.4(4) . .
C6 C7 C8 C9 4.1(5) . .
C7 C8 C9 N2 -2.1(5) . .
C7 C8 C9 C10 172.0(4) . .
N2 C9 C10 C11 14.1(6) . .
C8 C9 C10 C11 -159.0(4) . .
N2 C9 C10 C28 -166.9(4) . .
C8 C9 C10 C28 20.0(6) . .
C9 C10 C11 N3 -8.8(6) . .
C28 C10 C11 N3 172.2(4) . .
C9 C10 C11 C12 165.1(4) . .
C28 C10 C11 C12 -13.9(6) . .
N3 C11 C12 C13 3.8(5) . .
C10 C11 C12 C13 -170.9(4) . .
C11 C12 C13 C14 -4.2(5) . .
C12 C13 C14 N3 3.3(5) . .
C12 C13 C14 C15 -168.8(4) . .
N3 C14 C15 C16 -12.3(7) . .
C13 C14 C15 C16 158.5(4) . .
N3 C14 C15 C35 173.1(4) . .
C13 C14 C15 C35 -16.1(7) . .
C14 C15 C16 N4 6.8(7) . .
C35 C15 C16 N4 -178.5(4) . .
C14 C15 C16 C17 -165.1(5) . .
C35 C15 C16 C17 9.6(7) . .
N4 C16 C17 C18 -5.3(6) . .
C15 C16 C17 C18 167.6(5) . .
C16 C17 C18 C19 4.9(6) . .
C17 C18 C19 N4 -2.9(6) . .
C17 C18 C19 C20 172.3(5) . .
N4 C19 C20 C1 12.7(7) . .
C18 C19 C20 C1 -161.7(5) . .
N4 C19 C20 C42 -171.8(4) . .
C18 C19 C20 C42 13.8(7) . .
N1 C1 C20 C19 -5.2(7) . .
C2 C1 C20 C19 165.8(4) . .
N1 C1 C20 C42 179.3(4) . .
C2 C1 C20 C42 -9.7(7) . .
C6 C5 C21 C22 125.7(5) . .
C4 C5 C21 C22 -62.4(6) . .
C6 C5 C21 C26 -60.9(6) . .
C4 C5 C21 C26 111.1(5) . .
C26 C21 C22 C23 0.0(7) . .
C5 C21 C22 C23 173.7(4) . .
C21 C22 C23 C24 -1.6(8) . .
C22 C23 C24 O1 -176.8(4) . .
C22 C23 C24 C25 2.5(8) . .
O1 C24 C25 C26 177.4(5) . .
C23 C24 C25 C26 -1.8(7) . .
C24 C25 C26 C21 0.3(7) . .
C22 C21 C26 C25 0.6(7) . .
C5 C21 C26 C25 -172.9(4) . .
C9 C10 C28 C29 68.0(6) . .
C11 C10 C28 C29 -112.9(5) . .
C9 C10 C28 C33 -110.7(5) . .
C11 C10 C28 C33 68.4(6) . .
C33 C28 C29 C30 -2.2(8) . .
C10 C28 C29 C30 179.0(5) . .
C28 C29 C30 C31 0.8(9) . .
C29 C30 C31 O2 -178.4(5) . .
C29 C30 C31 C32 2.4(9) . .
O2 C31 C32 C33 176.6(4) . .
C30 C31 C32 C33 -4.1(8) . .
C31 C32 C33 C28 2.6(7) . .
C29 C28 C33 C32 0.5(7) . .
C10 C28 C33 C32 179.2(4) . .
C14 C15 C35 C36 -64.6(7) . .
C16 C15 C35 C36 120.7(5) . .
C14 C15 C35 C40 117.3(5) . .
C16 C15 C35 C40 -57.4(6) . .
C40 C35 C36 C37 2.8(9) . .
C15 C35 C36 C37 -175.4(6) . .
C35 C36 C37 C38 -1.0(10) . .
C36 C37 C38 O3 179.0(6) . .
C36 C37 C38 C39 -0.4(10) . .
O3 C38 C39 C40 -179.6(5) . .
C37 C38 C39 C40 -0.2(9) . .
C38 C39 C40 C35 2.2(8) . .
C36 C35 C40 C39 -3.4(8) . .
C15 C35 C40 C39 174.8(5) . .
C19 C20 C42 C43 -91.9(6) . .
C1 C20 C42 C43 83.7(7) . .
C19 C20 C42 C47 85.6(6) . .
C1 C20 C42 C47 -98.8(5) . .
C47 C42 C43 C44 -0.9(10) . .
C20 C42 C43 C44 176.7(6) . .
C42 C43 C44 C45 -0.3(11) . .
C43 C44 C45 C46 1.1(10) . .
C43 C44 C45 O4 -179.8(6) . .
O4 C45 C46 C47 -179.7(5) . .
C44 C45 C46 C47 -0.7(8) . .
C45 C46 C47 C42 -0.5(8) . .
C43 C42 C47 C46 1.2(8) . .
C20 C42 C47 C46 -176.4(5) . .
C10A C1A C2A C3A 176.5(5) . .
N1A C1A C2A C3A -2.6(7) . .
C1A C2A C3A C4A 1.4(7) . .
C2A C3A C4A C5A -172.9(5) . .
C2A C3A C4A N1A 0.3(7) . .
N1A C4A C5A C6A 9.2(8) . .
C3A C4A C5A C6A -178.8(5) . .
N1A C4A C5A C11A -167.3(5) . .
C3A C4A C5A C11A 4.7(8) . .
C4A C5A C6A N2A -4.3(8) . .
C11A C5A C6A N2A 172.3(5) . .
C4A C5A C6A C7A 169.9(5) . .
C11A C5A C6A C7A -13.6(8) . .
C5A C6A C7A C8A -173.3(5) . .
N2A C6A C7A C8A 1.7(6) . .
C6A C7A C8A C9A -1.4(6) . .
C7A C8A C9A N2A 0.6(6) . .
C7A C8A C9A C10A -177.1(5) . 2_575
N1A C1A C10A C9A -7.0(8) . 2_575
C2A C1A C10A C9A 174.1(5) . 2_575
N1A C1A C10A C18A 173.2(4) . .
C2A C1A C10A C18A -5.7(8) . .
C4A C5A C11A C12A -67.4(7) . .
C6A C5A C11A C12A 115.9(6) . .
C4A C5A C11A C16A 110.2(6) . .
C6A C5A C11A C16A -66.5(7) . .
C16A C11A C12A C13A 0.5(7) . .
C5A C11A C12A C13A 178.1(4) . .
C11A C12A C13A C14A -1.5(7) . .
C12A C13A C14A C15A -0.4(9) . .
C12A C13A C14A O1A -176.3(5) . .
C13A C14A C15A C16A 3.2(11) . .
O1A C14A C15A C16A 179.3(6) . .
C14A C15A C16A C11A -4.3(12) . .
C12A C11A C16A C15A 2.5(10) . .
C5A C11A C16A C15A -175.2(7) . .
C1A C10A C18A C19A 113.6(6) . .
C9A C10A C18A C19A -66.3(6) 2_575 .
C1A C10A C18A C23A -64.3(6) . .
C9A C10A C18A C23A 115.8(5) 2_575 .
C23A C18A C19A C20A 0.3(8) . .
C10A C18A C19A C20A -177.6(5) . .
C18A C19A C20A C21A -0.3(8) . .
C19A C20A C21A O2A -179.6(5) . .
C19A C20A C21A C22A 0.6(8) . .
O2A C21A C22A C23A 179.3(5) . .
C20A C21A C22A C23A -0.9(8) . .
C19A C18A C23A C22A -0.7(8) . .
C10A C18A C23A C22A 177.3(5) . .
C21A C22A C23A C18A 1.0(8) . .
C5 C4 N1 C1 172.5(4) . .
C3 C4 N1 C1 -0.4(4) . .
C5 C4 N1 Co1 -0.2(6) . .
C3 C4 N1 Co1 -173.1(3) . .
C20 C1 N1 C4 170.7(4) . .
C2 C1 N1 C4 -1.5(4) . .
C20 C1 N1 Co1 -16.3(6) . .
C2 C1 N1 Co1 171.4(3) . .
O6 Co1 N1 C4 103.0(3) . .
O5 Co1 N1 C4 -73.6(3) . .
N4 Co1 N1 C4 -166.0(3) . .
N2 Co1 N1 C4 14.1(3) . .
N3 Co1 N1 C4 91(8) . .
O6 Co1 N1 C1 -68.4(3) . .
O5 Co1 N1 C1 115.0(3) . .
N4 Co1 N1 C1 22.6(3) . .
N2 Co1 N1 C1 -157.4(3) . .
N3 Co1 N1 C1 -81(8) . .
C10 C9 N2 C6 -174.9(4) . .
C8 C9 N2 C6 -0.9(4) . .
C10 C9 N2 Co1 3.8(6) . .
C8 C9 N2 Co1 177.7(3) . .
C5 C6 N2 C9 -166.9(4) . .
C7 C6 N2 C9 3.4(5) . .
C5 C6 N2 Co1 14.5(6) . .
C7 C6 N2 Co1 -175.2(3) . .
O6 Co1 N2 C9 73.0(3) . .
O5 Co1 N2 C9 -105.7(3) . .
N4 Co1 N2 C9 158(15) . .
N3 Co1 N2 C9 -18.2(3) . .
N1 Co1 N2 C9 160.8(3) . .
O6 Co1 N2 C6 -108.6(3) . .
O5 Co1 N2 C6 72.7(3) . .
N4 Co1 N2 C6 -24(15) . .
N3 Co1 N2 C6 160.2(3) . .
N1 Co1 N2 C6 -20.8(3) . .
C10 C11 N3 C14 173.0(4) . .
C12 C11 N3 C14 -1.7(5) . .
C10 C11 N3 Co1 -13.7(6) . .
C12 C11 N3 Co1 171.6(3) . .
C15 C14 N3 C11 171.0(4) . .
C13 C14 N3 C11 -0.9(5) . .
C15 C14 N3 Co1 -2.1(6) . .
C13 C14 N3 Co1 -174.1(3) . .
O6 Co1 N3 C11 -66.1(3) . .
O5 Co1 N3 C11 110.4(3) . .
N4 Co1 N3 C11 -157.2(3) . .
N2 Co1 N3 C11 22.8(3) . .
N1 Co1 N3 C11 -54(8) . .
O6 Co1 N3 C14 105.8(3) . .
O5 Co1 N3 C14 -77.6(3) . .
N4 Co1 N3 C14 14.8(4) . .
N2 Co1 N3 C14 -165.3(4) . .
N1 Co1 N3 C14 118(8) . .
C15 C16 N4 C19 -169.4(4) . .
C17 C16 N4 C19 3.5(5) . .
C15 C16 N4 Co1 12.8(7) . .
C17 C16 N4 Co1 -174.3(3) . .
C20 C19 N4 C16 -175.6(4) . .
C18 C19 N4 C16 -0.5(5) . .
C20 C19 N4 Co1 2.2(7) . .
C18 C19 N4 Co1 177.4(3) . .
O6 Co1 N4 C16 -111.0(4) . .
O5 Co1 N4 C16 67.8(4) . .
N2 Co1 N4 C16 164(15) . .
N3 Co1 N4 C16 -19.8(4) . .
N1 Co1 N4 C16 161.2(4) . .
O6 Co1 N4 C19 71.6(4) . .
O5 Co1 N4 C19 -109.6(4) . .
N2 Co1 N4 C19 -13(15) . .
N3 Co1 N4 C19 162.8(4) . .
N1 Co1 N4 C19 -16.1(4) . .
C10A C1A N1A C4A -176.4(5) . .
C2A C1A N1A C4A 2.6(6) . .
C10A C1A N1A Co1A 3.4(7) . .
C2A C1A N1A Co1A -177.6(4) . .
C5A C4A N1A C1A 171.3(5) . .
C3A C4A N1A C1A -1.8(6) . .
C5A C4A N1A Co1A -8.5(8) . .
C3A C4A N1A Co1A 178.5(4) . .
N2A Co1A N1A C1A 3.1(4) 2_575 .
N2A Co1A N1A C1A -176.9(4) . .
N1A Co1A N1A C1A 27(21) 2_575 .
S1A Co1A N1A C1A 93.1(4) 2_575 .
S1A Co1A N1A C1A -86.9(4) . .
N2A Co1A N1A C4A -177.2(4) 2_575 .
N2A Co1A N1A C4A 2.8(4) . .
N1A Co1A N1A C4A -153(21) 2_575 .
S1A Co1A N1A C4A -87.2(4) 2_575 .
S1A Co1A N1A C4A 92.8(4) . .
C10A C9A N2A C6A 178.1(5) 2_575 .
C8A C9A N2A C6A 0.4(5) . .
C10A C9A N2A Co1A -7.4(7) 2_575 .
C8A C9A N2A Co1A 175.0(3) . .
C5A C6A N2A C9A 173.6(5) . .
C7A C6A N2A C9A -1.3(5) . .
C5A C6A N2A Co1A -1.1(7) . .
C7A C6A N2A Co1A -175.9(3) . .
N2A Co1A N2A C9A 164(9) 2_575 .
N1A Co1A N2A C9A 8.1(4) 2_575 .
N1A Co1A N2A C9A -171.9(4) . .
S1A Co1A N2A C9A -82.5(4) 2_575 .
S1A Co1A N2A C9A 97.5(4) . .
N2A Co1A N2A C6A -23(9) 2_575 .
N1A Co1A N2A C6A -178.5(4) 2_575 .
N1A Co1A N2A C6A 1.5(4) . .
S1A Co1A N2A C6A 91.0(4) 2_575 .
S1A Co1A N2A C6A -89.0(4) . .
C23 C24 O1 C27 173.4(5) . .
C25 C24 O1 C27 -5.8(8) . .
C30 C31 O2 C34 1.3(8) . .
C32 C31 O2 C34 -179.5(5) . .
C37 C38 O3 C41 8.9(11) . .
C39 C38 O3 C41 -171.8(7) . .
C46 C45 O4 C48 -8.0(7) . .
C44 C45 O4 C48 172.9(5) . .
O6 Co1 O5 S1 -148(2) . .
N4 Co1 O5 S1 51.1(2) . .
N2 Co1 O5 S1 -128.3(2) . .
N3 Co1 O5 S1 141.0(2) . .
N1 Co1 O5 S1 -39.2(2) . .
O5 Co1 O6 S2 -110(2) . .
N4 Co1 O6 S2 50.2(2) . .
N2 Co1 O6 S2 -130.4(2) . .
N3 Co1 O6 S2 -39.8(2) . .
N1 Co1 O6 S2 140.4(2) . .
C15A C14A O1A C17A 177.2(7) . .
C13A C14A O1A C17A -6.5(9) . .
C20A C21A O2A C24A -176.5(5) . .
C22A C21A O2A C24A 3.3(8) . .
Co1 O5 S1 C50 -129.0(3) . .
Co1 O5 S1 C49 129.7(2) . .
Co1 O6 S2 C51 131.4(2) . .
Co1 O6 S2 C52 -124.7(2) . .
N2A Co1A S1A O3A 16.6(3) 2_575 .
N2A Co1A S1A O3A -163.4(3) . .
N1A Co1A S1A O3A -73.6(3) 2_575 .
N1A Co1A S1A O3A 106.4(3) . .
S1A Co1A S1A O3A -134(7) 2_575 .
N2A Co1A S1A C25A 142.5(4) 2_575 .
N2A Co1A S1A C25A -37.5(4) . .
N1A Co1A S1A C25A 52.2(4) 2_575 .
N1A Co1A S1A C25A -127.8(4) . .
S1A Co1A S1A C25A -8(7) 2_575 .
N2A Co1A S1A C26A -104.2(3) 2_575 .
N2A Co1A S1A C26A 75.8(3) . .
N1A Co1A S1A C26A 165.6(3) 2_575 .
N1A Co1A S1A C26A -14.4(3) . .
S1A Co1A S1A C26A 105(7) 2_575 .
